data_4507198
loop_
_publ_author_name
'Bhattacharya, Suman'
'Saha, Binoy K.'

_publ_section_title
;
 Polymorphism through Desolvation of the Solvates of a van der Waals Host
;
_journal_issue 2
_journal_name_full 'Crystal Growth &amp; Design'
_journal_page_first 606
_journal_paper_doi 10.1021/cg301269d
_journal_volume 13
_journal_year 2013
_chemical_formula_moiety '2(C33 H36 O3), (C4 H8 O)'
_chemical_formula_sum 'C70 H80 O7'
_chemical_formula_weight 1033.34
_chemical_name_common 1H-THF(1)
_chemical_name_systematic
;
2,4,6-Triethyl-1,3,5-trisphenoxymethylbenzene , tetrahydrofuran
;
_space_group_crystal_system triclinic
_space_group_IT_number 2
_space_group_name_Hall '-P 1'
_space_group_name_H-M_alt 'P -1'
_symmetry_space_group_name_Hall '-P 1'
_symmetry_space_group_name_H-M 'P -1'
_atom_sites_solution_hydrogens geom
_atom_sites_solution_primary direct
_atom_sites_solution_secondary difmap
_audit_creation_date 2012-02-11
_audit_creation_method
;
  Olex2 1.1
  (compiled 2011.11.01 svn.r2039, GUI svn.r3906)
;
_cell_angle_alpha 100.499(4)
_cell_angle_beta 97.836(4)
_cell_angle_gamma 115.047(5)
_cell_formula_units_Z 2
_cell_length_a 11.9160(6)
_cell_length_b 13.9655(8)
_cell_length_c 20.9031(10)
_cell_measurement_reflns_used 5211
_cell_measurement_temperature 298(2)
_cell_measurement_theta_max 29.2401
_cell_measurement_theta_min 2.7639
_cell_volume 3008.4(3)
_computing_cell_refinement
;
CrysAlisPro, Oxford Diffraction Ltd.,
Version 1.171.34.44 (release 25-10-2010 CrysAlis171 .NET)
(compiled Oct 25 2010,18:11:34)
;
_computing_data_collection
;
CrysAlisPro, Oxford Diffraction Ltd.,
Version 1.171.34.44 (release 25-10-2010 CrysAlis171 .NET)
(compiled Oct 25 2010,18:11:34)
;
_computing_data_reduction
;
CrysAlisPro, Oxford Diffraction Ltd.,
Version 1.171.34.44 (release 25-10-2010 CrysAlis171 .NET)
(compiled Oct 25 2010,18:11:34)
;
_computing_molecular_graphics
;
O. V. Dolomanov, L. J. Bourhis, R. J. Gildea, J. A. K. Howard and H. Puschmann,
OLEX2: a complete structure solution, refinement and analysis program.
J. Appl. Cryst. (2009). 42, 339-341.
;
_computing_publication_material
;
O. V. Dolomanov, L. J. Bourhis, R. J. Gildea, J. A. K. Howard and H. Puschmann,
OLEX2: a complete structure solution, refinement and analysis program.
J. Appl. Cryst. (2009). 42, 339-341.
;
_computing_structure_refinement
;
SHELXL, G.M. Sheldrick, Acta Cryst.
2008). A64, 112-122
;
_computing_structure_solution 'SHELXS-97 (Sheldrick, 1990)'
_diffrn_ambient_temperature 298(2)
_diffrn_measured_fraction_theta_full 0.998
_diffrn_measured_fraction_theta_max 0.833
_diffrn_measurement_device_type 'Xcalibur, Eos'
_diffrn_measurement_method '\w scans'
_diffrn_radiation_monochromator graphite
_diffrn_radiation_type MoK\a
_diffrn_radiation_wavelength 0.71073
_diffrn_reflns_av_R_equivalents 0.0563
_diffrn_reflns_av_unetI/netI 0.1529
_diffrn_reflns_limit_h_max 16
_diffrn_reflns_limit_h_min -14
_diffrn_reflns_limit_k_max 19
_diffrn_reflns_limit_k_min -18
_diffrn_reflns_limit_l_max 28
_diffrn_reflns_limit_l_min -28
_diffrn_reflns_number 26755
_diffrn_reflns_theta_full 25.00
_diffrn_reflns_theta_max 29.30
_diffrn_reflns_theta_min 2.77
_diffrn_source 'fine-focus sealed tube'
_exptl_absorpt_coefficient_mu 0.072
_exptl_absorpt_correction_T_max 0.9900
_exptl_absorpt_correction_T_min 0.976
_exptl_absorpt_correction_type multi-scan
_exptl_absorpt_process_details
;
CrysAlisPro, Oxford Diffraction Ltd.,
Version 1.171.34.44 (release 25-10-2010 CrysAlis171 .NET)
(compiled Oct 25 2010,18:11:34)
Empirical absorption correction using spherical harmonics,
 implemented in SCALE3 ABSPACK scaling algorithm.
;
_exptl_crystal_colour colourless
_exptl_crystal_density_diffrn 1.141
_exptl_crystal_density_method 'not measured'
_exptl_crystal_description plate
_exptl_crystal_F_000 1112
_exptl_crystal_size_max 0.37
_exptl_crystal_size_mid 0.28
_exptl_crystal_size_min 0.14
_refine_diff_density_max 0.254
_refine_diff_density_min -0.278
_refine_diff_density_rms 0.033
_refine_ls_extinction_method none
_refine_ls_goodness_of_fit_ref 0.919
_refine_ls_hydrogen_treatment constr
_refine_ls_matrix_type full
_refine_ls_number_parameters 695
_refine_ls_number_reflns 16453
_refine_ls_number_restraints 3
_refine_ls_restrained_S_all 0.921
_refine_ls_R_factor_all 0.2335
_refine_ls_R_factor_gt 0.0652
_refine_ls_shift/su_max 0.011
_refine_ls_shift/su_mean 0.000
_refine_ls_structure_factor_coef Fsqd
_refine_ls_weighting_details 'calc w=1/[\s^2^(Fo^2^)+(0.0497P)^2^+0.0000P] where P=(Fo^2^+2Fc^2^)/3'
_refine_ls_weighting_scheme calc
_refine_ls_wR_factor_gt 0.1278
_refine_ls_wR_factor_ref 0.1926
_reflns_number_gt 4218
_reflns_number_total 16453
_reflns_threshold_expression >2sigma(I)
_cod_data_source_file cg301269d_si_001.cif
_cod_data_source_block 1H-THF(1)
_cod_database_code 4507198

loop_
_space_group_symop_id
_space_group_symop_operation_xyz
1 'x, y, z'
2 '-x, -y, -z'

loop_
_atom_site_label
_atom_site_type_symbol
_atom_site_fract_x
_atom_site_fract_y
_atom_site_fract_z
_atom_site_U_iso_or_equiv
_atom_site_adp_type
_atom_site_occupancy
_atom_site_symmetry_multiplicity
_atom_site_calc_flag
_atom_site_refinement_flags
_atom_site_disorder_assembly
_atom_site_disorder_group
O3 O 0.8797(2) 0.61017(18) 0.60137(11) 0.0716(7) Uani 1 1 d . . .
O6 O 0.3808(2) 0.28808(19) 0.08242(10) 0.0740(7) Uani 1 1 d . . .
O2 O 0.5652(2) 0.30789(18) 0.34516(10) 0.0700(7) Uani 1 1 d . . .
O5 O -0.0492(2) 0.20477(18) -0.10775(11) 0.0714(7) Uani 1 1 d . . .
O1 O 0.4777(2) 0.72340(19) 0.44359(10) 0.0742(7) Uani 1 1 d . . .
O4 O -0.1927(2) -0.02813(18) 0.11700(11) 0.0740(7) Uani 1 1 d . . .
C4 C 0.7598(3) 0.5427(3) 0.44206(15) 0.0519(8) Uani 1 1 d . . .
C34 C -0.0250(3) 0.0780(2) 0.07029(15) 0.0506(8) Uani 1 1 d . . .
C6 C 0.6849(3) 0.6536(2) 0.51052(15) 0.0524(8) Uani 1 1 d . . .
C1 C 0.5696(3) 0.6060(3) 0.46139(15) 0.0517(8) Uani 1 1 d . . .
C5 C 0.7796(3) 0.6228(2) 0.49994(14) 0.0518(8) Uani 1 1 d . . .
C35 C -0.0863(3) 0.1075(3) 0.02149(14) 0.0498(8) Uani 1 1 d . . .
C36 C -0.0190(3) 0.2071(3) 0.00672(14) 0.0520(8) Uani 1 1 d . . .
C38 C 0.1692(3) 0.2468(3) 0.08897(14) 0.0516(8) Uani 1 1 d . . .
C3 C 0.6461(3) 0.4979(2) 0.39318(15) 0.0520(8) Uani 1 1 d . . .
C2 C 0.5504(3) 0.5283(2) 0.40210(14) 0.0521(8) Uani 1 1 d . . .
C20 C 0.6237(3) 0.4116(2) 0.33057(14) 0.0627(9) Uani 1 1 d . . .
H20A H 0.5682 0.4144 0.2932 0.075 Uiso 1 1 calc R . .
H20B H 0.7039 0.4237 0.3191 0.075 Uiso 1 1 calc R . .
C37 C 0.1091(3) 0.2771(2) 0.03982(15) 0.0526(8) Uani 1 1 d . . .
C39 C 0.1030(3) 0.1474(3) 0.10492(14) 0.0494(8) Uani 1 1 d . . .
C40 C -0.2242(3) 0.0335(3) -0.01666(15) 0.0654(9) Uani 1 1 d . . .
H40A H -0.2451 -0.0418 -0.0173 0.078 Uiso 1 1 calc R . .
H40B H -0.2336 0.0381 -0.0627 0.078 Uiso 1 1 calc R . .
C21 C 0.5229(3) 0.2147(3) 0.29371(17) 0.0605(9) Uani 1 1 d . . .
C9 C 0.8619(3) 0.5080(3) 0.43253(16) 0.0685(10) Uani 1 1 d . . .
H9A H 0.8217 0.4320 0.4065 0.082 Uiso 1 1 calc R . .
H9B H 0.9081 0.5131 0.4760 0.082 Uiso 1 1 calc R . .
C61 C 0.5111(3) 0.3496(3) 0.09996(19) 0.0671(10) Uani 1 1 d . . .
C46 C -0.0978(3) -0.0328(3) 0.08271(15) 0.0619(9) Uani 1 1 d . . .
H46A H -0.1383 -0.0892 0.0405 0.074 Uiso 1 1 calc R . .
H46B H -0.0401 -0.0503 0.1098 0.074 Uiso 1 1 calc R . .
C53 C -0.0815(3) 0.2399(3) -0.04696(14) 0.0639(9) Uani 1 1 d . . .
H53A H -0.1733 0.2047 -0.0526 0.077 Uiso 1 1 calc R . .
H53B H -0.0503 0.3187 -0.0351 0.077 Uiso 1 1 calc R . .
C13 C 0.4655(3) 0.6361(3) 0.47328(16) 0.0662(10) Uani 1 1 d . . .
H13A H 0.3827 0.5732 0.4533 0.079 Uiso 1 1 calc R . .
H13B H 0.4732 0.6593 0.5210 0.079 Uiso 1 1 calc R . .
C28 C 0.9663(4) 0.6547(3) 0.66301(17) 0.0637(9) Uani 1 1 d . . .
C44 C 0.1676(3) 0.1159(3) 0.15876(14) 0.0642(9) Uani 1 1 d . . .
H44A H 0.2589 0.1512 0.1625 0.077 Uiso 1 1 calc R . .
H44B H 0.1376 0.0372 0.1457 0.077 Uiso 1 1 calc R . .
C27 C 0.9021(3) 0.6733(3) 0.55256(15) 0.0677(10) Uani 1 1 d . . .
H27A H 0.9702 0.6704 0.5329 0.081 Uiso 1 1 calc R . .
H27B H 0.9261 0.7493 0.5735 0.081 Uiso 1 1 calc R . .
C54 C -0.0865(3) 0.2348(3) -0.16312(17) 0.0635(9) Uani 1 1 d . . .
C42 C 0.1820(3) 0.3843(3) 0.02298(16) 0.0688(10) Uani 1 1 d . . .
H42A H 0.1512 0.3755 -0.0242 0.083 Uiso 1 1 calc R . .
H42B H 0.2717 0.4025 0.0308 0.083 Uiso 1 1 calc R . .
C47 C -0.2853(3) -0.1261(3) 0.12058(17) 0.0674(10) Uani 1 1 d . . .
C60 C 0.3088(3) 0.3201(3) 0.12375(15) 0.0657(9) Uani 1 1 d . . .
H60A H 0.3300 0.3965 0.1283 0.079 Uiso 1 1 calc R . .
H60B H 0.3273 0.3103 0.1681 0.079 Uiso 1 1 calc R . .
C11 C 0.7076(3) 0.7379(3) 0.57422(15) 0.0689(10) Uani 1 1 d . . .
H11A H 0.7684 0.7363 0.6094 0.083 Uiso 1 1 calc R . .
H11B H 0.6282 0.7185 0.5881 0.083 Uiso 1 1 calc R . .
C22 C 0.5386(3) 0.2142(3) 0.22994(16) 0.0669(10) Uani 1 1 d . . .
H22 H 0.5817 0.2798 0.2190 0.080 Uiso 1 1 calc R . .
C14 C 0.4056(3) 0.7754(3) 0.45761(17) 0.0647(9) Uani 1 1 d . . .
C7 C 0.4275(3) 0.4801(3) 0.34806(15) 0.0710(10) Uani 1 1 d . . .
H7A H 0.3578 0.4731 0.3691 0.085 Uiso 1 1 calc R . .
H7B H 0.4095 0.4072 0.3235 0.085 Uiso 1 1 calc R . .
C55 C -0.1600(4) 0.2871(3) -0.16614(18) 0.0737(10) Uani 1 1 d . . .
H55 H -0.1892 0.3054 -0.1290 0.088 Uiso 1 1 calc R . .
C48 C -0.2855(4) -0.2251(3) 0.09943(18) 0.0801(11) Uani 1 1 d . . .
H48 H -0.2203 -0.2296 0.0813 0.096 Uiso 1 1 calc R . .
C8 C 0.4341(4) 0.5502(3) 0.29876(15) 0.0867(12) Uani 1 1 d . . .
H8A H 0.3578 0.5129 0.2633 0.130 Uiso 1 1 calc R . .
H8B H 0.5068 0.5621 0.2802 0.130 Uiso 1 1 calc R . .
H8C H 0.4418 0.6195 0.3219 0.130 Uiso 1 1 calc R . .
C66 C 0.5780(4) 0.4410(3) 0.15345(19) 0.0789(11) Uani 1 1 d . . .
H66 H 0.5350 0.4659 0.1807 0.095 Uiso 1 1 calc R . .
C23 C 0.4891(4) 0.1142(3) 0.18169(17) 0.0777(11) Uani 1 1 d . . .
H23 H 0.4988 0.1133 0.1382 0.093 Uiso 1 1 calc R . .
C41 C -0.3186(3) 0.0637(3) 0.01398(18) 0.0933(13) Uani 1 1 d . . .
H41A H -0.4042 0.0132 -0.0111 0.140 Uiso 1 1 calc R . .
H41B H -0.3015 0.1368 0.0125 0.140 Uiso 1 1 calc R . .
H41C H -0.3093 0.0600 0.0597 0.140 Uiso 1 1 calc R . .
C24 C 0.4268(4) 0.0181(3) 0.1975(2) 0.0882(12) Uani 1 1 d . . .
H24 H 0.3943 -0.0482 0.1650 0.106 Uiso 1 1 calc R . .
C33 C 1.0781(4) 0.7488(3) 0.67864(19) 0.0895(12) Uani 1 1 d . . .
H33 H 1.1017 0.7876 0.6469 0.107 Uiso 1 1 calc R . .
C26 C 0.4604(4) 0.1170(3) 0.30907(19) 0.0878(12) Uani 1 1 d . . .
H26 H 0.4506 0.1170 0.3525 0.105 Uiso 1 1 calc R . .
C25 C 0.4121(4) 0.0190(3) 0.2606(2) 0.0982(14) Uani 1 1 d . . .
H25 H 0.3692 -0.0468 0.2714 0.118 Uiso 1 1 calc R . .
C10 C 0.9560(4) 0.5783(3) 0.39711(18) 0.0934(13) Uani 1 1 d . . .
H10A H 0.9123 0.5673 0.3522 0.140 Uiso 1 1 calc R . .
H10B H 1.0230 0.5575 0.3958 0.140 Uiso 1 1 calc R . .
H10C H 0.9918 0.6542 0.4210 0.140 Uiso 1 1 calc R . .
C52 C -0.3825(4) -0.1206(3) 0.1472(2) 0.0957(13) Uani 1 1 d . . .
H52 H -0.3828 -0.0535 0.1608 0.115 Uiso 1 1 calc R . .
C12 C 0.7581(4) 0.8539(3) 0.56578(17) 0.0916(13) Uani 1 1 d . . .
H12A H 0.6955 0.8575 0.5334 0.137 Uiso 1 1 calc R . .
H12B H 0.8354 0.8728 0.5506 0.137 Uiso 1 1 calc R . .
H12C H 0.7752 0.9046 0.6080 0.137 Uiso 1 1 calc R . .
C43 C 0.1676(4) 0.4786(3) 0.06467(18) 0.0954(13) Uani 1 1 d . . .
H43A H 0.2184 0.5454 0.0540 0.143 Uiso 1 1 calc R . .
H43B H 0.1957 0.4863 0.1114 0.143 Uiso 1 1 calc R . .
H43C H 0.0796 0.4633 0.0548 0.143 Uiso 1 1 calc R . .
C15 C 0.3277(4) 0.7545(3) 0.5005(2) 0.0908(13) Uani 1 1 d . . .
H15 H 0.3179 0.6998 0.5221 0.109 Uiso 1 1 calc R . .
C19 C 0.4150(4) 0.8547(4) 0.4249(2) 0.1011(14) Uani 1 1 d . . .
H19 H 0.4672 0.8693 0.3950 0.121 Uiso 1 1 calc R . .
C18 C 0.3474(6) 0.9124(4) 0.4365(3) 0.1249(19) Uani 1 1 d . . .
H18 H 0.3540 0.9656 0.4141 0.150 Uiso 1 1 calc R . .
C56 C -0.1914(4) 0.3130(3) -0.2244(2) 0.0920(13) Uani 1 1 d . . .
H56 H -0.2423 0.3483 -0.2265 0.110 Uiso 1 1 calc R . .
C45 C 0.1421(4) 0.1482(3) 0.22689(15) 0.1002(14) Uani 1 1 d . . .
H45A H 0.0521 0.1115 0.2239 0.150 Uiso 1 1 calc R . .
H45B H 0.1724 0.2261 0.2403 0.150 Uiso 1 1 calc R . .
H45C H 0.1858 0.1273 0.2594 0.150 Uiso 1 1 calc R . .
C59 C -0.0440(4) 0.2067(3) -0.2182(2) 0.0954(14) Uani 1 1 d . . .
H59 H 0.0052 0.1700 -0.2167 0.114 Uiso 1 1 calc R . .
C29 C 0.9331(4) 0.5950(4) 0.7091(2) 0.0911(13) Uani 1 1 d . . .
H29 H 0.8580 0.5294 0.6976 0.109 Uiso 1 1 calc R . .
C49 C -0.3844(5) -0.3174(4) 0.1057(2) 0.1071(15) Uani 1 1 d . . .
H49 H -0.3864 -0.3851 0.0908 0.129 Uiso 1 1 calc R . .
C30 C 1.0112(6) 0.6331(5) 0.7716(2) 0.1293(19) Uani 1 1 d . . .
H30 H 0.9884 0.5934 0.8029 0.155 Uiso 1 1 calc R . .
C62 C 0.5753(4) 0.3136(4) 0.0596(2) 0.0955(13) Uani 1 1 d . . .
H62 H 0.5307 0.2521 0.0231 0.115 Uiso 1 1 calc R . .
C32 C 1.1559(5) 0.7858(4) 0.7426(3) 0.1313(19) Uani 1 1 d . . .
H32 H 1.2321 0.8505 0.7540 0.158 Uiso 1 1 calc R . .
C64 C 0.7737(5) 0.4610(5) 0.1269(3) 0.123(2) Uani 1 1 d . . .
H64 H 0.8622 0.4989 0.1358 0.147 Uiso 1 1 calc R . .
C17 C 0.2719(5) 0.8927(4) 0.4796(3) 0.1169(17) Uani 1 1 d . . .
H17 H 0.2263 0.9320 0.4870 0.140 Uiso 1 1 calc R . .
C63 C 0.7080(5) 0.3706(5) 0.0741(3) 0.1188(17) Uani 1 1 d . . .
H63 H 0.7521 0.3464 0.0473 0.143 Uiso 1 1 calc R . .
C51 C -0.4798(4) -0.2149(5) 0.1538(3) 0.1213(17) Uani 1 1 d . . .
H51 H -0.5451 -0.2114 0.1722 0.146 Uiso 1 1 calc R . .
C50 C -0.4793(5) -0.3126(4) 0.1331(3) 0.1209(17) Uani 1 1 d . . .
H50 H -0.5440 -0.3763 0.1377 0.145 Uiso 1 1 calc R . .
C65 C 0.7100(5) 0.4959(4) 0.1665(2) 0.1064(15) Uani 1 1 d . . .
H65 H 0.7554 0.5573 0.2029 0.128 Uiso 1 1 calc R . .
C58 C -0.0760(5) 0.2341(4) -0.2757(2) 0.1228(18) Uani 1 1 d . . .
H58 H -0.0476 0.2160 -0.3132 0.147 Uiso 1 1 calc R . .
C57 C -0.1492(5) 0.2878(4) -0.2782(2) 0.1113(16) Uani 1 1 d . . .
H57 H -0.1695 0.3066 -0.3171 0.134 Uiso 1 1 calc R . .
C16 C 0.2626(5) 0.8164(4) 0.5118(3) 0.1131(16) Uani 1 1 d . . .
H16 H 0.2117 0.8042 0.5424 0.136 Uiso 1 1 calc R . .
C31 C 1.1223(7) 0.7284(6) 0.7889(3) 0.141(2) Uani 1 1 d . . .
H31 H 1.1745 0.7541 0.8319 0.169 Uiso 1 1 calc R . .
O7 O 0.2387(16) 0.1746(13) -0.3772(7) 0.282(6) Uiso 0.50 1 d P A 1
C71 C 0.2191(14) 0.1831(10) -0.3037(6) 0.156(4) Uiso 0.50 1 d P A 1
H71A H 0.2985 0.2260 -0.2697 0.188 Uiso 0.50 1 calc PR A 1
H71B H 0.1580 0.2099 -0.2957 0.188 Uiso 0.50 1 calc PR A 1
C72 C 0.1648(15) 0.0577(11) -0.3120(7) 0.176(5) Uiso 0.50 1 d P A 1
H72A H 0.2339 0.0425 -0.2954 0.211 Uiso 0.50 1 calc PR A 1
H72B H 0.1037 0.0361 -0.2845 0.211 Uiso 0.50 1 calc PR A 1
C73 C 0.1087(11) -0.0024(9) -0.3741(5) 0.123(3) Uiso 0.50 1 d P A 1
H73A H 0.0283 -0.0656 -0.3780 0.147 Uiso 0.50 1 calc PR A 1
H73B H 0.1636 -0.0248 -0.3962 0.147 Uiso 0.50 1 calc PR A 1
C74 C 0.0885(13) 0.1049(12) -0.4018(7) 0.168(5) Uiso 0.50 1 d P A 1
H74A H 0.0558 0.0875 -0.4498 0.201 Uiso 0.50 1 calc PR A 1
H74B H 0.0417 0.1342 -0.3770 0.201 Uiso 0.50 1 calc PR A 1
C67 C 0.3014(14) 0.1550(12) -0.3268(8) 0.199(6) Uiso 0.50 1 d PD B 2
H67A H 0.3774 0.1857 -0.3436 0.239 Uiso 0.50 1 calc PR B 2
H67B H 0.3257 0.1745 -0.2782 0.239 Uiso 0.50 1 calc PR B 2
C69 C 0.0829(17) 0.0805(14) -0.3402(9) 0.226(7) Uiso 0.50 1 d P B 2
H69A H 0.1158 0.0677 -0.2993 0.271 Uiso 0.50 1 calc PR B 2
H69B H -0.0069 0.0615 -0.3473 0.271 Uiso 0.50 1 calc PR B 2
C70 C 0.1318(12) 0.0408(13) -0.4098(6) 0.161(5) Uiso 0.50 1 d PD B 2
H70A H 0.0719 -0.0303 -0.4400 0.193 Uiso 0.50 1 calc PR B 2
H70B H 0.1662 0.0963 -0.4336 0.193 Uiso 0.50 1 calc PR B 2
C68 C 0.1821(13) 0.2047(11) -0.3573(8) 0.160(5) Uiso 0.50 1 d P B 2
H68A H 0.1902 0.2710 -0.3282 0.193 Uiso 0.50 1 calc PR B 2
H68B H 0.1695 0.2046 -0.4042 0.193 Uiso 0.50 1 calc PR B 2
O8 O 0.2324(14) 0.0392(12) -0.3539(7) 0.278(6) Uiso 0.50 1 d PD B 2

loop_
_atom_site_aniso_label
_atom_site_aniso_U_11
_atom_site_aniso_U_22
_atom_site_aniso_U_33
_atom_site_aniso_U_23
_atom_site_aniso_U_13
_atom_site_aniso_U_12
O3 0.0670(17) 0.0658(16) 0.0658(14) 0.0189(13) 0.0009(13) 0.0198(13)
O6 0.0511(16) 0.0787(17) 0.0748(15) 0.0036(13) 0.0157(13) 0.0205(14)
O2 0.099(2) 0.0451(14) 0.0631(14) 0.0141(12) 0.0248(13) 0.0294(14)
O5 0.0918(19) 0.0828(18) 0.0622(14) 0.0216(13) 0.0220(13) 0.0586(16)
O1 0.0975(19) 0.0796(18) 0.0881(16) 0.0485(14) 0.0452(14) 0.0622(16)
O4 0.0694(17) 0.0529(15) 0.0988(17) 0.0147(13) 0.0473(14) 0.0214(13)
C4 0.057(2) 0.050(2) 0.0540(19) 0.0179(17) 0.0164(18) 0.0269(18)
C34 0.047(2) 0.0423(19) 0.062(2) 0.0104(16) 0.0185(17) 0.0198(17)
C6 0.059(2) 0.0421(19) 0.0581(19) 0.0179(16) 0.0182(18) 0.0216(18)
C1 0.057(2) 0.048(2) 0.066(2) 0.0260(18) 0.0232(18) 0.0314(18)
C5 0.052(2) 0.048(2) 0.0527(19) 0.0153(16) 0.0122(17) 0.0208(18)
C35 0.047(2) 0.048(2) 0.0529(18) 0.0054(16) 0.0147(16) 0.0232(18)
C36 0.045(2) 0.056(2) 0.0539(19) 0.0076(17) 0.0083(16) 0.0262(18)
C38 0.049(2) 0.048(2) 0.0515(18) 0.0026(16) 0.0135(16) 0.0199(18)
C3 0.063(2) 0.0402(19) 0.059(2) 0.0201(16) 0.0169(18) 0.0249(18)
C2 0.056(2) 0.0436(19) 0.0530(19) 0.0221(16) 0.0091(17) 0.0172(18)
C20 0.075(3) 0.047(2) 0.059(2) 0.0110(17) 0.0109(18) 0.0245(19)
C37 0.056(2) 0.0404(19) 0.061(2) 0.0106(16) 0.0151(18) 0.0226(18)
C39 0.047(2) 0.051(2) 0.0579(19) 0.0127(16) 0.0186(17) 0.0284(18)
C40 0.044(2) 0.058(2) 0.078(2) 0.0023(18) 0.0047(18) 0.0177(18)
C21 0.062(2) 0.048(2) 0.068(2) 0.0086(19) 0.0106(19) 0.0268(19)
C9 0.069(3) 0.073(3) 0.075(2) 0.020(2) 0.020(2) 0.041(2)
C61 0.045(2) 0.070(3) 0.085(3) 0.037(2) 0.014(2) 0.020(2)
C46 0.050(2) 0.056(2) 0.079(2) 0.0141(18) 0.0254(18) 0.0223(18)
C53 0.066(2) 0.066(2) 0.066(2) 0.0115(18) 0.0137(18) 0.039(2)
C13 0.072(3) 0.061(2) 0.077(2) 0.0277(19) 0.025(2) 0.036(2)
C28 0.065(3) 0.069(3) 0.061(2) 0.009(2) 0.003(2) 0.041(2)
C44 0.056(2) 0.068(2) 0.071(2) 0.0183(19) 0.0108(18) 0.032(2)
C27 0.065(3) 0.067(2) 0.063(2) 0.0214(19) 0.0127(19) 0.022(2)
C54 0.064(2) 0.057(2) 0.062(2) 0.0153(19) 0.0099(19) 0.023(2)
C42 0.070(3) 0.052(2) 0.080(2) 0.0185(19) 0.018(2) 0.024(2)
C47 0.055(2) 0.052(2) 0.087(2) 0.021(2) 0.025(2) 0.015(2)
C60 0.051(2) 0.062(2) 0.068(2) 0.0028(18) 0.0095(18) 0.0188(19)
C11 0.086(3) 0.060(2) 0.063(2) 0.0067(18) 0.0225(19) 0.038(2)
C22 0.070(3) 0.056(2) 0.066(2) 0.0085(19) 0.0094(19) 0.026(2)
C14 0.066(3) 0.064(3) 0.070(2) 0.0137(19) 0.0075(19) 0.039(2)
C7 0.073(3) 0.069(2) 0.070(2) 0.024(2) 0.010(2) 0.031(2)
C55 0.086(3) 0.068(3) 0.079(3) 0.025(2) 0.019(2) 0.044(2)
C48 0.078(3) 0.055(3) 0.108(3) 0.029(2) 0.037(2) 0.024(2)
C8 0.110(3) 0.095(3) 0.063(2) 0.026(2) 0.005(2) 0.057(3)
C66 0.054(3) 0.068(3) 0.089(3) 0.026(2) -0.001(2) 0.008(2)
C23 0.078(3) 0.076(3) 0.064(2) -0.003(2) 0.000(2) 0.035(2)
C41 0.052(2) 0.116(4) 0.112(3) 0.019(3) 0.025(2) 0.043(3)
C24 0.088(3) 0.056(3) 0.104(3) 0.001(2) 0.005(3) 0.032(3)
C33 0.078(3) 0.081(3) 0.084(3) 0.010(2) -0.005(2) 0.026(3)
C26 0.110(4) 0.053(3) 0.091(3) 0.018(2) 0.036(2) 0.025(2)
C25 0.114(4) 0.054(3) 0.113(3) 0.018(3) 0.031(3) 0.028(3)
C10 0.085(3) 0.095(3) 0.112(3) 0.026(3) 0.052(3) 0.045(3)
C52 0.076(3) 0.078(3) 0.150(4) 0.043(3) 0.064(3) 0.036(3)
C12 0.118(4) 0.057(3) 0.093(3) 0.009(2) 0.014(2) 0.042(3)
C43 0.105(3) 0.050(2) 0.121(3) 0.013(2) 0.031(3) 0.028(2)
C15 0.087(3) 0.093(3) 0.127(3) 0.048(3) 0.044(3) 0.059(3)
C19 0.142(4) 0.104(4) 0.111(3) 0.059(3) 0.049(3) 0.088(3)
C18 0.180(6) 0.110(4) 0.150(4) 0.054(3) 0.047(4) 0.115(4)
C56 0.100(4) 0.090(3) 0.102(3) 0.045(3) 0.014(3) 0.053(3)
C45 0.119(4) 0.138(4) 0.062(2) 0.028(2) 0.024(2) 0.074(3)
C59 0.114(4) 0.135(4) 0.080(3) 0.043(3) 0.044(3) 0.083(3)
C29 0.083(3) 0.111(4) 0.085(3) 0.045(3) 0.009(3) 0.045(3)
C49 0.106(4) 0.067(3) 0.145(4) 0.042(3) 0.045(3) 0.028(3)
C30 0.132(5) 0.168(6) 0.092(4) 0.060(4) -0.001(4) 0.071(5)
C62 0.070(3) 0.104(3) 0.125(3) 0.035(3) 0.042(3) 0.044(3)
C32 0.113(4) 0.105(4) 0.125(4) 0.013(4) -0.044(4) 0.034(3)
C64 0.062(4) 0.107(5) 0.198(6) 0.079(4) 0.023(4) 0.025(3)
C17 0.111(4) 0.107(4) 0.150(5) 0.020(4) 0.022(3) 0.075(4)
C63 0.077(4) 0.121(5) 0.187(5) 0.071(4) 0.063(4) 0.051(3)
C51 0.080(3) 0.113(4) 0.197(5) 0.078(4) 0.072(3) 0.041(3)
C50 0.087(4) 0.084(4) 0.189(5) 0.068(4) 0.052(4) 0.018(3)
C65 0.063(3) 0.094(4) 0.132(4) 0.043(3) -0.007(3) 0.012(3)
C58 0.144(5) 0.169(5) 0.090(3) 0.059(3) 0.054(3) 0.086(4)
C57 0.132(5) 0.131(4) 0.092(3) 0.059(3) 0.030(3) 0.066(4)
C16 0.105(4) 0.104(4) 0.157(4) 0.041(3) 0.055(3) 0.062(3)
C31 0.154(6) 0.150(6) 0.090(4) 0.019(4) -0.034(4) 0.069(5)

loop_
_atom_type_symbol
_atom_type_description
_atom_type_scat_dispersion_real
_atom_type_scat_dispersion_imag
_atom_type_scat_source
C C 0.0033 0.0016 'International Tables Vol C Tables 4.2.6.8 and 6.1.1.4'
H H 0.0000 0.0000 'International Tables Vol C Tables 4.2.6.8 and 6.1.1.4'
O O 0.0106 0.0060 'International Tables Vol C Tables 4.2.6.8 and 6.1.1.4'

loop_
_geom_angle_atom_site_label_1
_geom_angle_atom_site_label_2
_geom_angle_atom_site_label_3
_geom_angle
C28 O3 C27 118.1(3)
C61 O6 C60 117.7(3)
C21 O2 C20 118.0(2)
C54 O5 C53 117.3(2)
C14 O1 C13 118.0(3)
C47 O4 C46 116.7(3)
C5 C4 C9 120.3(3)
C3 C4 C5 119.0(3)
C3 C4 C9 120.8(3)
C35 C34 C39 120.9(3)
C35 C34 C46 118.3(3)
C39 C34 C46 120.8(3)
C1 C6 C11 120.8(3)
C5 C6 C1 119.3(3)
C5 C6 C11 119.9(3)
C6 C1 C2 120.1(3)
C6 C1 C13 119.6(3)
C2 C1 C13 120.2(3)
C4 C5 C27 119.7(3)
C6 C5 C4 121.1(3)
C6 C5 C27 119.2(3)
C34 C35 C36 119.3(3)
C34 C35 C40 121.7(3)
C36 C35 C40 119.0(3)
C35 C36 C37 121.0(3)
C35 C36 C53 120.5(3)
C37 C36 C53 118.5(3)
C37 C38 C39 120.8(3)
C37 C38 C60 119.7(3)
C39 C38 C60 119.4(3)
C4 C3 C2 121.1(3)
C4 C3 C20 119.5(3)
C2 C3 C20 119.4(3)
C1 C2 C7 120.0(3)
C3 C2 C1 119.4(3)
C3 C2 C7 120.6(3)
O2 C20 C3 106.7(2)
O2 C20 H20A 110.4
O2 C20 H20B 110.4
C3 C20 H20A 110.4
C3 C20 H20B 110.4
H20A C20 H20B 108.6
C36 C37 C42 120.7(3)
C38 C37 C36 119.1(3)
C38 C37 C42 120.2(3)
C34 C39 C44 120.5(3)
C38 C39 C34 118.9(3)
C38 C39 C44 120.6(3)
C35 C40 H40A 109.0
C35 C40 H40B 109.0
C35 C40 C41 112.9(3)
H40A C40 H40B 107.8
C41 C40 H40A 109.0
C41 C40 H40B 109.0
C22 C21 O2 124.5(3)
C22 C21 C26 119.5(3)
C26 C21 O2 115.9(3)
C4 C9 H9A 109.1
C4 C9 H9B 109.1
C4 C9 C10 112.6(3)
H9A C9 H9B 107.8
C10 C9 H9A 109.1
C10 C9 H9B 109.1
O6 C61 C66 124.8(4)
O6 C61 C62 115.2(4)
C66 C61 C62 120.0(4)
O4 C46 C34 108.0(2)
O4 C46 H46A 110.1
O4 C46 H46B 110.1
C34 C46 H46A 110.1
C34 C46 H46B 110.1
H46A C46 H46B 108.4
O5 C53 C36 106.7(2)
O5 C53 H53A 110.4
O5 C53 H53B 110.4
C36 C53 H53A 110.4
C36 C53 H53B 110.4
H53A C53 H53B 108.6
O1 C13 C1 108.3(2)
O1 C13 H13A 110.0
O1 C13 H13B 110.0
C1 C13 H13A 110.0
C1 C13 H13B 110.0
H13A C13 H13B 108.4
C33 C28 O3 124.4(3)
C33 C28 C29 120.7(3)
C29 C28 O3 115.0(4)
C39 C44 H44A 109.1
C39 C44 H44B 109.1
C39 C44 C45 112.6(3)
H44A C44 H44B 107.8
C45 C44 H44A 109.1
C45 C44 H44B 109.1
O3 C27 C5 106.6(3)
O3 C27 H27A 110.4
O3 C27 H27B 110.4
C5 C27 H27A 110.4
C5 C27 H27B 110.4
H27A C27 H27B 108.6
C55 C54 O5 125.0(3)
C55 C54 C59 120.2(3)
C59 C54 O5 114.8(3)
C37 C42 H42A 109.2
C37 C42 H42B 109.2
C37 C42 C43 112.2(3)
H42A C42 H42B 107.9
C43 C42 H42A 109.2
C43 C42 H42B 109.2
O4 C47 C48 124.2(3)
O4 C47 C52 115.6(3)
C48 C47 C52 120.3(3)
O6 C60 C38 106.4(2)
O6 C60 H60A 110.4
O6 C60 H60B 110.4
C38 C60 H60A 110.4
C38 C60 H60B 110.4
H60A C60 H60B 108.6
C6 C11 H11A 109.0
C6 C11 H11B 109.0
C6 C11 C12 112.7(3)
H11A C11 H11B 107.8
C12 C11 H11A 109.0
C12 C11 H11B 109.0
C21 C22 H22 120.4
C21 C22 C23 119.2(3)
C23 C22 H22 120.4
O1 C14 C19 115.9(3)
C15 C14 O1 125.0(3)
C15 C14 C19 119.1(4)
C2 C7 H7A 109.0
C2 C7 H7B 109.0
C2 C7 C8 112.7(3)
H7A C7 H7B 107.8
C8 C7 H7A 109.0
C8 C7 H7B 109.0
C54 C55 H55 120.0
C54 C55 C56 119.9(4)
C56 C55 H55 120.0
C47 C48 H48 120.8
C47 C48 C49 118.3(4)
C49 C48 H48 120.8
C7 C8 H8A 109.5
C7 C8 H8B 109.5
C7 C8 H8C 109.5
H8A C8 H8B 109.5
H8A C8 H8C 109.5
H8B C8 H8C 109.5
C61 C66 H66 120.2
C61 C66 C65 119.5(4)
C65 C66 H66 120.2
C22 C23 H23 119.7
C24 C23 C22 120.7(4)
C24 C23 H23 119.7
C40 C41 H41A 109.5
C40 C41 H41B 109.5
C40 C41 H41C 109.5
H41A C41 H41B 109.5
H41A C41 H41C 109.5
H41B C41 H41C 109.5
C23 C24 H24 120.0
C25 C24 C23 119.9(4)
C25 C24 H24 120.0
C28 C33 H33 120.6
C28 C33 C32 118.8(4)
C32 C33 H33 120.6
C21 C26 H26 119.8
C21 C26 C25 120.4(4)
C25 C26 H26 119.8
C24 C25 C26 120.2(4)
C24 C25 H25 119.9
C26 C25 H25 119.9
C9 C10 H10A 109.5
C9 C10 H10B 109.5
C9 C10 H10C 109.5
H10A C10 H10B 109.5
H10A C10 H10C 109.5
H10B C10 H10C 109.5
C47 C52 H52 120.0
C47 C52 C51 120.0(4)
C51 C52 H52 120.0
C11 C12 H12A 109.5
C11 C12 H12B 109.5
C11 C12 H12C 109.5
H12A C12 H12B 109.5
H12A C12 H12C 109.5
H12B C12 H12C 109.5
C42 C43 H43A 109.5
C42 C43 H43B 109.5
C42 C43 H43C 109.5
H43A C43 H43B 109.5
H43A C43 H43C 109.5
H43B C43 H43C 109.5
C14 C15 H15 120.5
C14 C15 C16 119.0(4)
C16 C15 H15 120.5
C14 C19 H19 120.0
C18 C19 C14 120.1(4)
C18 C19 H19 120.0
C19 C18 H18 119.6
C17 C18 C19 120.8(5)
C17 C18 H18 119.6
C55 C56 H56 119.7
C57 C56 C55 120.6(4)
C57 C56 H56 119.7
C44 C45 H45A 109.5
C44 C45 H45B 109.5
C44 C45 H45C 109.5
H45A C45 H45B 109.5
H45A C45 H45C 109.5
H45B C45 H45C 109.5
C54 C59 H59 120.6
C54 C59 C58 118.7(4)
C58 C59 H59 120.6
C28 C29 H29 120.3
C30 C29 C28 119.3(4)
C30 C29 H29 120.3
C48 C49 H49 119.1
C50 C49 C48 121.9(4)
C50 C49 H49 119.1
C29 C30 H30 119.5
C29 C30 C31 121.0(5)
C31 C30 H30 119.5
C61 C62 H62 120.4
C61 C62 C63 119.1(4)
C63 C62 H62 120.4
C33 C32 H32 119.6
C31 C32 C33 120.7(5)
C31 C32 H32 119.6
C63 C64 H64 120.1
C65 C64 H64 120.1
C65 C64 C63 119.9(5)
C18 C17 H17 120.2
C16 C17 C18 119.6(5)
C16 C17 H17 120.2
C62 C63 H63 119.6
C64 C63 C62 120.8(5)
C64 C63 H63 119.6
C52 C51 H51 120.2
C50 C51 C52 119.6(4)
C50 C51 H51 120.2
C49 C50 C51 119.9(4)
C49 C50 H50 120.0
C51 C50 H50 120.0
C66 C65 H65 119.6
C64 C65 C66 120.8(5)
C64 C65 H65 119.6
C59 C58 H58 119.6
C57 C58 C59 120.8(4)
C57 C58 H58 119.6
C56 C57 C58 119.7(4)
C56 C57 H57 120.1
C58 C57 H57 120.1
C15 C16 H16 119.3
C17 C16 C15 121.4(5)
C17 C16 H16 119.3
C30 C31 H31 120.3
C32 C31 C30 119.3(5)
C32 C31 H31 120.3
C71 O7 C74 86.6(11)
O7 C71 H71A 112.9
O7 C71 H71B 113.0
H71A C71 H71B 110.4
C72 C71 O7 93.8(10)
C72 C71 H71A 113.0
C72 C71 H71B 113.0
C71 C72 H72A 108.8
C71 C72 H72B 108.8
H72A C72 H72B 107.7
C73 C72 C71 113.9(11)
C73 C72 H72A 108.8
C73 C72 H72B 108.8
C72 C73 H73A 112.9
C72 C73 H73B 112.9
C72 C73 C74 94.0(10)
H73A C73 H73B 110.3
C74 C73 H73A 112.9
C74 C73 H73B 112.9
O7 C74 C73 86.3(9)
O7 C74 H74A 114.3
O7 C74 H74B 114.3
C73 C74 H74A 114.3
C73 C74 H74B 114.3
H74A C74 H74B 111.4
H67A C67 H67B 109.1
C68 C67 H67A 111.1
C68 C67 H67B 111.1
O8 C67 H67A 111.1
O8 C67 H67B 111.1
O8 C67 C68 103.2(11)
H69A C69 H69B 113.0
C70 C69 H69A 116.0
C70 C69 H69B 116.0
C70 C69 C68 75.1(10)
C68 C69 H69A 116.0
C68 C69 H69B 116.0
C69 C70 H70A 115.2
C69 C70 H70B 115.2
H70A C70 H70B 112.2
O8 C70 C69 80.5(10)
O8 C70 H70A 115.2
O8 C70 H70B 115.2
C67 C68 H68A 115.6
C67 C68 H68B 115.6
C69 C68 C67 77.6(9)
C69 C68 H68A 115.6
C69 C68 H68B 115.6
H68A C68 H68B 112.6
C67 O8 C70 95.9(11)

loop_
_geom_bond_atom_site_label_1
_geom_bond_atom_site_label_2
_geom_bond_distance
O3 C28 1.383(4)
O3 C27 1.446(3)
O6 C61 1.373(4)
O6 C60 1.438(3)
O2 C20 1.429(3)
O2 C21 1.375(3)
O5 C53 1.438(3)
O5 C54 1.381(4)
O1 C13 1.429(3)
O1 C14 1.368(4)
O4 C46 1.436(3)
O4 C47 1.371(4)
C4 C5 1.406(4)
C4 C3 1.394(4)
C4 C9 1.510(4)
C34 C35 1.395(4)
C34 C39 1.408(4)
C34 C46 1.512(4)
C6 C1 1.406(4)
C6 C5 1.397(4)
C6 C11 1.514(4)
C1 C2 1.410(4)
C1 C13 1.505(4)
C5 C27 1.499(4)
C35 C36 1.396(4)
C35 C40 1.520(4)
C36 C37 1.402(4)
C36 C53 1.507(4)
C38 C37 1.401(4)
C38 C39 1.404(4)
C38 C60 1.517(4)
C3 C2 1.399(4)
C3 C20 1.514(4)
C2 C7 1.520(4)
C20 H20A 0.9700
C20 H20B 0.9700
C37 C42 1.515(4)
C39 C44 1.512(4)
C40 H40A 0.9700
C40 H40B 0.9700
C40 C41 1.534(4)
C21 C22 1.370(4)
C21 C26 1.372(4)
C9 H9A 0.9700
C9 H9B 0.9700
C9 C10 1.526(4)
C61 C66 1.375(4)
C61 C62 1.377(5)
C46 H46A 0.9700
C46 H46B 0.9700
C53 H53A 0.9700
C53 H53B 0.9700
C13 H13A 0.9700
C13 H13B 0.9700
C28 C33 1.361(5)
C28 C29 1.377(5)
C44 H44A 0.9700
C44 H44B 0.9700
C44 C45 1.525(4)
C27 H27A 0.9700
C27 H27B 0.9700
C54 C55 1.360(4)
C54 C59 1.378(4)
C42 H42A 0.9700
C42 H42B 0.9700
C42 C43 1.529(4)
C47 C48 1.371(4)
C47 C52 1.376(4)
C60 H60A 0.9700
C60 H60B 0.9700
C11 H11A 0.9700
C11 H11B 0.9700
C11 C12 1.526(4)
C22 H22 0.9300
C22 C23 1.394(4)
C14 C15 1.358(4)
C14 C19 1.377(5)
C7 H7A 0.9700
C7 H7B 0.9700
C7 C8 1.533(4)
C55 H55 0.9300
C55 C56 1.381(4)
C48 H48 0.9300
C48 C49 1.374(5)
C8 H8A 0.9600
C8 H8B 0.9600
C8 H8C 0.9600
C66 H66 0.9300
C66 C65 1.386(5)
C23 H23 0.9300
C23 C24 1.359(5)
C41 H41A 0.9600
C41 H41B 0.9600
C41 H41C 0.9600
C24 H24 0.9300
C24 C25 1.353(5)
C33 H33 0.9300
C33 C32 1.385(5)
C26 H26 0.9300
C26 C25 1.379(5)
C25 H25 0.9300
C10 H10A 0.9600
C10 H10B 0.9600
C10 H10C 0.9600
C52 H52 0.9300
C52 C51 1.383(5)
C12 H12A 0.9600
C12 H12B 0.9600
C12 H12C 0.9600
C43 H43A 0.9600
C43 H43B 0.9600
C43 H43C 0.9600
C15 H15 0.9300
C15 C16 1.394(5)
C19 H19 0.9300
C19 C18 1.374(5)
C18 H18 0.9300
C18 C17 1.341(6)
C56 H56 0.9300
C56 C57 1.343(5)
C45 H45A 0.9600
C45 H45B 0.9600
C45 H45C 0.9600
C59 H59 0.9300
C59 C58 1.378(5)
C29 H29 0.9300
C29 C30 1.360(5)
C49 H49 0.9300
C49 C50 1.355(5)
C30 H30 0.9300
C30 C31 1.363(6)
C62 H62 0.9300
C62 C63 1.393(5)
C32 H32 0.9300
C32 C31 1.362(6)
C64 H64 0.9300
C64 C63 1.358(6)
C64 C65 1.356(6)
C17 H17 0.9300
C17 C16 1.336(6)
C63 H63 0.9300
C51 H51 0.9300
C51 C50 1.357(6)
C50 H50 0.9300
C65 H65 0.9300
C58 H58 0.9300
C58 C57 1.371(6)
C57 H57 0.9300
C16 H16 0.9300
C31 H31 0.9300
O7 C71 1.576(16)
O7 C74 1.583(19)
C71 H71A 0.9700
C71 H71B 0.9700
C71 C72 1.555(16)
C72 H72A 0.9700
C72 H72B 0.9700
C72 C73 1.315(14)
C73 H73A 0.9700
C73 H73B 0.9700
C73 C74 1.795(16)
C74 H74A 0.9700
C74 H74B 0.9700
C67 H67A 0.9700
C67 H67B 0.9700
C67 C68 1.91(2)
C67 O8 1.424(13)
C69 H69A 0.9700
C69 H69B 0.9700
C69 C70 1.724(18)
C69 C68 1.77(2)
C70 H70A 0.9700
C70 H70B 0.9700
C70 O8 1.568(13)
C68 H68A 0.9700
C68 H68B 0.9700
